data_9014976
loop_
_publ_author_name
'Biagioni, C.'
'Merlino, S.'
'Parodi, G. C.'
'Perchiazzi, N.'

_publ_section_title
;
 Crystal chemistry of minerals of the wohlerite group from the Los Archipelago, Guinea
;
_journal_name_full 'The Canadian Mineralogist'
_journal_page_first 593
_journal_page_last 609
_journal_paper_doi 10.3749/canmin.50.3.593
_journal_volume 50
_journal_year 2012
_chemical_compound_source 'the nepheline syenites of the Los Archipelago, Guinea'
_chemical_formula_sum 'Ca4.71 F3 Mn0.67 Na1.62 O15 Si4 Ti0.26 Zr0.74'
_chemical_name_mineral Hiortdahlite
_space_group_IT_number 2
_symmetry_space_group_name_Hall '-P 1'
_symmetry_space_group_name_H-M 'P -1'
_cell_angle_alpha 109.43
_cell_angle_beta 109.60
_cell_angle_gamma 83.56
_cell_length_a 10.934
_cell_length_b 10.991
_cell_length_c 7.366
_cell_formula_units_Z 2
_cell_volume 786.429
_database_code_amcsd 0019478
_exptl_crystal_density_diffrn 3.176
_cod_original_formula_sum 'Ca4.71 Na1.62 (Zr.74 Ti.26) Mn.67 Si4 O15 F3'
_cod_database_code 9014976

loop_
_space_group_symop_operation_xyz
x,y,z
-x,-y,-z

loop_
_atom_site_aniso_label
_atom_site_aniso_U_11
_atom_site_aniso_U_22
_atom_site_aniso_U_33
_atom_site_aniso_U_12
_atom_site_aniso_U_13
_atom_site_aniso_U_23
Ca1 0.01520 0.01600 0.01820 0.00390 0.00650 0.00140
Ca2 0.01180 0.01220 0.01170 0.00100 0.00180 0.00040
Ca3 0.00970 0.01050 0.01050 -0.00320 0.00440 -0.00010
Ca4 0.01200 0.01200 0.01300 0.00360 0.00600 0.00180
Na4 0.01200 0.01200 0.01300 0.00360 0.00600 0.00180
Zr 0.00770 0.01220 0.01020 -0.00010 0.00170 0.00300
Ti 0.00770 0.01220 0.01020 -0.00010 0.00170 0.00300
Mn 0.02050 0.01520 0.01710 -0.00110 0.00550 0.00350
CaM1 0.02050 0.01520 0.01710 -0.00110 0.00550 0.00350
Na 0.00900 0.01000 0.00900 0.00200 0.00600 -0.00100
NaCA 0.01900 0.01500 0.01500 -0.00900 0.00400 -0.00200
CaNA 0.01900 0.01500 0.01500 -0.00900 0.00400 -0.00200
Si1 0.00900 0.01500 0.01800 -0.00040 0.00400 0.00520
Si2 0.01700 0.00900 0.01900 0.00070 0.00800 -0.00030
Si3 0.01800 0.01600 0.01300 -0.00140 0.00100 0.00300
Si4 0.00400 0.00600 0.01600 0.00140 0.00180 0.00210

loop_
_atom_site_label
_atom_site_fract_x
_atom_site_fract_y
_atom_site_fract_z
_atom_site_occupancy
_atom_site_U_iso_or_equiv
Ca1 0.40370 0.30740 0.23230 1.00000 0.01770
Ca2 0.90260 0.19360 0.42330 1.00000 0.01340
Ca3 0.89900 0.19140 0.91890 1.00000 0.01050
Ca4 0.12840 0.42330 0.89450 0.84000 0.01280
Na4 0.12840 0.42330 0.89450 0.16000 0.01280
Zr 0.40303 0.29429 0.72160 0.74000 0.01040
Ti 0.40303 0.29429 0.72160 0.26000 0.01040
Mn 0.62720 0.06650 0.47860 0.67000 0.01810
CaM1 0.62720 0.06650 0.47860 0.33000 0.01810
Na 0.12300 0.42260 0.40070 1.00000 0.00990
NaCA 0.62440 0.07750 0.96780 0.46000 0.01780
CaNA 0.62440 0.07750 0.96780 0.54000 0.01780
Si1 0.33390 0.62150 0.82150 1.00000 0.01430
Si2 0.33080 0.62050 0.37720 1.00000 0.01550
Si3 0.18370 0.12700 0.24750 1.00000 0.01670
Si4 0.18640 0.12460 0.80970 1.00000 0.00960
O1 0.35820 0.62030 0.61230 1.00000 0.02900
O2 0.22070 0.14050 0.05400 1.00000 0.03300
O3 0.27130 0.48860 0.23030 1.00000 0.02400
O4 0.03510 0.15690 0.71600 1.00000 0.02200
O5 0.22970 0.73960 0.86840 1.00000 0.02100
O6 0.03410 0.15040 0.21900 1.00000 0.02900
O7 0.48480 0.11360 0.65930 1.00000 0.02300
O8 0.24460 0.74810 0.35990 1.00000 0.02500
O9 0.23610 -0.01680 0.70590 1.00000 0.02400
O10 0.27470 0.24300 0.84120 1.00000 0.02300
O11 0.52220 0.36140 0.60750 1.00000 0.02700
O12 0.28570 0.47610 0.77510 1.00000 0.02400
O13 0.26810 0.24370 0.42580 1.00000 0.02100
O14 0.24080 -0.01480 0.25850 1.00000 0.01900
O15 0.52450 0.33840 0.01840 1.00000 0.02700
F1 -0.00770 0.39080 0.05980 1.00000 0.02100
F2 -0.01130 0.39310 0.57220 1.00000 0.02100
F3 0.50350 0.11360 0.19300 1.00000 0.02900

loop_
_cod_related_entry_id
_cod_related_entry_database
_cod_related_entry_code
1 AMCSD 0019478
